data_7234774
loop_
_publ_author_name
'Muhammad Usman'
'Golam Haider'
'Shruti Mendiratta'
'Tzuoo-Tsair Luo'
'Yang-Fang Chen'
'Kuang-Lieh Lu'

_publ_section_title
;
 Continuous broadband emission from a metal-organic framework as a
 human-friendly white light source
;
_journal_name_full 'Journal of Materials Chemistry C'
_journal_page_first 4728
_journal_page_last 4732
_journal_paper_doi 10.1039/C6TC00839A
_journal_volume 4
_journal_year 2016
_chemical_formula_moiety 'C28 H20 O20 Sr2'
_chemical_formula_sum 'C28 H20 O20 Sr2'
_chemical_formula_weight 851.68
_space_group_IT_number 14
_space_group_name_Hall '-P 2ybc'
_space_group_name_H-M_alt 'P 1 21/c 1'
_symmetry_cell_setting monoclinic
_symmetry_space_group_name_H-M 'P 1 21/c 1'
_atom_sites_solution_hydrogens geom
_atom_sites_solution_primary direct
_atom_sites_solution_secondary difmap
_cell_angle_alpha 90.00
_cell_angle_beta 98.632(7)
_cell_angle_gamma 90.00
_cell_formula_units_Z 2
_cell_length_a 8.9442(9)
_cell_length_b 25.154(2)
_cell_length_c 6.7966(7)
_cell_measurement_reflns_used 0
_cell_measurement_temperature 200(2)
_cell_measurement_theta_max 0
_cell_measurement_theta_min 0
_cell_volume 1511.8(3)
_computing_cell_refinement 'Bruker SAINT'
_computing_data_collection 'Bruker SMART'
_computing_data_reduction 'Bruker SAINT'
_computing_molecular_graphics 'Ortep-3 for Windows (Farrugia, 1997)'
_computing_publication_material 'WinGX publication routines (Farrugia, 1999)'
_computing_structure_refinement 'SHELXL-97 (Sheldrick, 1997)'
_computing_structure_solution 'SHELXS-86 (Sheldrick, 1986)'
_diffrn_ambient_temperature 200(2)
_diffrn_measured_fraction_theta_full 0.992
_diffrn_measured_fraction_theta_max 0.992
_diffrn_measurement_device_type KappaCCD
_diffrn_radiation_monochromator graphite
_diffrn_radiation_source 'fine-focus sealed tube'
_diffrn_radiation_type MoK\a
_diffrn_radiation_wavelength 0.71073
_diffrn_reflns_av_R_equivalents 0.0580
_diffrn_reflns_av_sigmaI/netI 0.0695
_diffrn_reflns_limit_h_max 9
_diffrn_reflns_limit_h_min -10
_diffrn_reflns_limit_k_max 29
_diffrn_reflns_limit_k_min -28
_diffrn_reflns_limit_l_max 8
_diffrn_reflns_limit_l_min -7
_diffrn_reflns_number 9558
_diffrn_reflns_theta_full 25.07
_diffrn_reflns_theta_max 25.07
_diffrn_reflns_theta_min 1.62
_exptl_absorpt_coefficient_mu 3.623
_exptl_absorpt_correction_T_max 0.7856
_exptl_absorpt_correction_T_min 0.2237
_exptl_absorpt_correction_type multi-scan
_exptl_crystal_colour colorless
_exptl_crystal_density_diffrn 1.871
_exptl_crystal_density_method 'not measured'
_exptl_crystal_description prism
_exptl_crystal_F_000 848
_exptl_crystal_size_max 0.59
_exptl_crystal_size_mid 0.24
_exptl_crystal_size_min 0.07
_refine_diff_density_max 1.159
_refine_diff_density_min -0.957
_refine_diff_density_rms 0.158
_refine_ls_extinction_method none
_refine_ls_goodness_of_fit_ref 1.043
_refine_ls_hydrogen_treatment constr
_refine_ls_matrix_type full
_refine_ls_number_parameters 230
_refine_ls_number_reflns 2660
_refine_ls_number_restraints 0
_refine_ls_restrained_S_all 1.043
_refine_ls_R_factor_all 0.0702
_refine_ls_R_factor_gt 0.0496
_refine_ls_shift/su_max 0.001
_refine_ls_shift/su_mean 0.000
_refine_ls_structure_factor_coef Fsqd
_refine_ls_weighting_details 'calc w=1/[\s^2^(Fo^2^)+(0.0623P)^2^+2.5157P] where P=(Fo^2^+2Fc^2^)/3'
_refine_ls_weighting_scheme calc
_refine_ls_wR_factor_gt 0.1169
_refine_ls_wR_factor_ref 0.1276
_reflns_number_gt 2047
_reflns_number_total 2660
_reflns_threshold_expression >2sigma(I)
_cod_data_source_file J-Mater-Chem-C-2016-4-4728.cif
_cod_data_source_block a15218
_cod_original_sg_symbol_H-M 'P 21/c'
_cod_database_code 7234774

loop_
_symmetry_equiv_pos_as_xyz
'x, y, z'
'-x, y+1/2, -z+1/2'
'-x, -y, -z'
'x, -y-1/2, z-1/2'

loop_
_atom_site_label
_atom_site_type_symbol
_atom_site_fract_x
_atom_site_fract_y
_atom_site_fract_z
_atom_site_U_iso_or_equiv
_atom_site_adp_type
_atom_site_occupancy
_atom_site_symmetry_multiplicity
_atom_site_calc_flag
_atom_site_refinement_flags
_atom_site_disorder_assembly
_atom_site_disorder_group
C1 C 0.6650(6) 0.6235(2) 0.8688(7) 0.0212(12) Uani 1 1 d . . .
C2 C 0.5678(5) 0.6710(2) 0.7971(7) 0.0157(11) Uani 1 1 d . . .
C3 C 0.6403(6) 0.7189(2) 0.7970(7) 0.0204(12) Uani 1 1 d . . .
H3 H 0.7476 0.7196 0.8134 0.025 Uiso 1 1 calc R . .
C4 C 0.5600(6) 0.7672(2) 0.7734(7) 0.0236(12) Uani 1 1 d . . .
H4 H 0.6130 0.7999 0.7760 0.028 Uiso 1 1 calc R . .
C5 C 0.4044(6) 0.7666(2) 0.7464(7) 0.0167(11) Uani 1 1 d . . .
C6 C 0.3212(6) 0.8164(2) 0.7352(7) 0.0212(12) Uani 1 1 d . . .
C7 C 0.0798(6) 0.7680(2) 0.6830(7) 0.0233(12) Uani 1 1 d . . .
C8 C 0.1643(6) 0.7175(2) 0.7029(7) 0.0184(11) Uani 1 1 d . . .
C9 C 0.3246(5) 0.7177(2) 0.7348(6) 0.0147(11) Uani 1 1 d . . .
C10 C 0.4058(5) 0.6683(2) 0.7579(6) 0.0140(11) Uani 1 1 d . . .
C11 C 0.3188(5) 0.62018(19) 0.7423(7) 0.0144(11) Uani 1 1 d . . .
C12 C 0.3886(5) 0.5656(2) 0.7459(7) 0.0168(11) Uani 1 1 d . . .
C13 C 0.1620(6) 0.6221(2) 0.7156(7) 0.0212(12) Uani 1 1 d . . .
H13 H 0.1064 0.5898 0.7115 0.025 Uiso 1 1 calc R . .
C14 C 0.0839(6) 0.6704(2) 0.6945(7) 0.0208(12) Uani 1 1 d . . .
H14 H -0.0235 0.6709 0.6746 0.025 Uiso 1 1 calc R . .
O1 O 0.6238(4) 0.59713(15) 1.0076(5) 0.0279(9) Uani 1 1 d . . .
O2 O 0.7847(4) 0.61551(15) 0.7967(5) 0.0272(9) Uani 1 1 d . . .
O3 O 0.3783(4) 0.86067(14) 0.7525(5) 0.0288(9) Uani 1 1 d . . .
O4 O 0.1652(4) 0.81473(14) 0.7016(5) 0.0281(9) Uani 1 1 d . . .
O5 O -0.0553(4) 0.77332(16) 0.6568(6) 0.0377(10) Uani 1 1 d . . .
O6 O 0.3598(4) 0.53346(13) 0.8794(5) 0.0181(8) Uani 1 1 d . . .
O7 O 0.4661(4) 0.55330(13) 0.6122(5) 0.0201(8) Uani 1 1 d . . .
O8 O 0.2177(4) 0.5169(2) 1.2652(7) 0.0589(15) Uani 1 1 d . . .
O9 O 0.7552(5) 0.5687(2) 1.4306(6) 0.0675(16) Uani 1 1 d . . .
O10 O 0.9697(6) 0.5879(3) 0.1679(9) 0.0463(17) Uani 0.70 1 d P . .
O10' O 0.9253(15) 0.5460(6) 0.096(2) 0.042(4) Uiso 0.30 1 d P . .
Sr1 Sr 0.48891(5) 0.547415(19) 1.24495(6) 0.01572(19) Uani 1 1 d . . .
H8A H 0.2213 0.5017 1.3963 0.019 Uiso 1 1 d R . .
H8B H 0.1120 0.5374 1.2126 0.019 Uiso 1 1 d R . .
H9A H 0.7760 0.5721 1.5600 0.019 Uiso 1 1 d R . .
H9B H 0.8333 0.5521 1.3954 0.019 Uiso 1 1 d R . .

loop_
_atom_site_aniso_label
_atom_site_aniso_U_11
_atom_site_aniso_U_22
_atom_site_aniso_U_33
_atom_site_aniso_U_23
_atom_site_aniso_U_13
_atom_site_aniso_U_12
C1 0.020(3) 0.025(3) 0.019(3) -0.005(2) 0.003(2) -0.005(2)
C2 0.020(3) 0.016(3) 0.012(2) 0.000(2) 0.0034(18) -0.003(2)
C3 0.019(3) 0.016(3) 0.026(3) 0.001(2) 0.006(2) -0.007(2)
C4 0.034(3) 0.020(3) 0.018(3) -0.002(2) 0.007(2) -0.011(3)
C5 0.028(3) 0.007(3) 0.016(3) 0.001(2) 0.007(2) -0.003(2)
C6 0.035(3) 0.014(3) 0.016(3) 0.000(2) 0.008(2) -0.004(3)
C7 0.033(3) 0.014(3) 0.024(3) 0.002(2) 0.007(2) 0.001(2)
C8 0.025(3) 0.015(3) 0.016(3) -0.001(2) 0.006(2) -0.001(2)
C9 0.021(3) 0.014(3) 0.010(2) -0.001(2) 0.0032(19) -0.002(2)
C10 0.021(3) 0.013(3) 0.009(2) -0.001(2) 0.0056(18) -0.001(2)
C11 0.024(3) 0.006(3) 0.014(2) 0.000(2) 0.0031(19) 0.001(2)
C12 0.019(3) 0.013(3) 0.017(3) -0.001(2) -0.002(2) -0.001(2)
C13 0.024(3) 0.011(3) 0.029(3) -0.001(2) 0.006(2) -0.006(2)
C14 0.018(3) 0.013(3) 0.031(3) 0.000(2) 0.005(2) -0.001(2)
O1 0.024(2) 0.027(2) 0.033(2) 0.0122(18) 0.0050(16) 0.0005(17)
O2 0.0178(19) 0.030(3) 0.035(2) -0.0027(18) 0.0074(15) 0.0005(17)
O3 0.045(2) 0.010(2) 0.033(2) 0.0000(17) 0.0122(17) -0.0048(19)
O4 0.034(2) 0.013(2) 0.037(2) 0.0013(17) 0.0055(17) 0.0009(18)
O5 0.025(2) 0.027(3) 0.061(3) 0.006(2) 0.0051(19) 0.0089(19)
O6 0.0260(19) 0.012(2) 0.0166(18) 0.0029(15) 0.0042(14) 0.0020(15)
O7 0.030(2) 0.014(2) 0.0171(18) -0.0005(14) 0.0083(15) 0.0062(16)
O8 0.026(2) 0.080(4) 0.071(3) 0.048(3) 0.006(2) 0.002(2)
O9 0.036(3) 0.132(5) 0.037(3) -0.026(3) 0.013(2) -0.021(3)
O10 0.036(3) 0.050(5) 0.052(4) 0.009(3) 0.005(3) 0.007(3)
Sr1 0.0231(3) 0.0086(3) 0.0161(3) 0.0006(2) 0.00515(18) 0.0035(2)

loop_
_atom_type_symbol
_atom_type_description
_atom_type_scat_dispersion_real
_atom_type_scat_dispersion_imag
_atom_type_scat_source
C C 0.0033 0.0016 'International Tables Vol C Tables 4.2.6.8 and 6.1.1.4'
H H 0.0000 0.0000 'International Tables Vol C Tables 4.2.6.8 and 6.1.1.4'
O O 0.0106 0.0060 'International Tables Vol C Tables 4.2.6.8 and 6.1.1.4'
Sr Sr -1.5307 3.2498 'International Tables Vol C Tables 4.2.6.8 and 6.1.1.4'

loop_
_geom_angle_atom_site_label_1
_geom_angle_atom_site_label_2
_geom_angle_atom_site_label_3
_geom_angle
_geom_angle_site_symmetry_1
_geom_angle_site_symmetry_3
O1 C1 O2 125.0(5) . .
O1 C1 C2 116.1(4) . .
O2 C1 C2 118.7(4) . .
C3 C2 C10 120.5(5) . .
C3 C2 C1 116.5(4) . .
C10 C2 C1 122.5(4) . .
C2 C3 C4 121.7(5) . .
C2 C3 H3 119.1 . .
C4 C3 H3 119.1 . .
C5 C4 C3 119.7(5) . .
C5 C4 H4 120.2 . .
C3 C4 H4 120.2 . .
C4 C5 C9 120.3(5) . .
C4 C5 C6 119.9(5) . .
C9 C5 C6 119.7(5) . .
O3 C6 O4 116.1(5) . .
O3 C6 C5 125.2(5) . .
O4 C6 C5 118.7(5) . .
O5 C7 O4 116.4(5) . .
O5 C7 C8 126.8(5) . .
O4 C7 C8 116.8(5) . .
C14 C8 C9 121.2(5) . .
C14 C8 C7 118.6(5) . .
C9 C8 C7 120.2(5) . .
C8 C9 C5 120.0(5) . .
C8 C9 C10 119.8(5) . .
C5 C9 C10 120.2(4) . .
C11 C10 C2 125.1(5) . .
C11 C10 C9 117.5(4) . .
C2 C10 C9 117.4(4) . .
C13 C11 C10 120.4(5) . .
C13 C11 C12 116.2(4) . .
C10 C11 C12 123.3(4) . .
O7 C12 O6 123.5(5) . .
O7 C12 C11 118.8(4) . .
O6 C12 C11 117.6(4) . .
O7 C12 Sr1 63.3(3) . 3_667
O6 C12 Sr1 60.2(3) . 3_667
C11 C12 Sr1 176.6(3) . 3_667
O7 C12 Sr1 126.4(3) . .
O6 C12 Sr1 41.8(2) . .
C11 C12 Sr1 100.7(3) . .
Sr1 C12 Sr1 79.30(11) 3_667 .
C11 C13 C14 121.5(5) . .
C11 C13 H13 119.2 . .
C14 C13 H13 119.2 . .
C8 C14 C13 119.5(5) . .
C8 C14 H14 120.3 . .
C13 C14 H14 120.3 . .
C1 O1 Sr1 168.2(3) . .
C6 O3 Sr1 173.3(3) . 4_575
C6 O4 C7 124.5(4) . .
C12 O6 Sr1 119.2(3) . .
C12 O6 Sr1 95.3(3) . 3_667
Sr1 O6 Sr1 103.50(11) . 3_667
C12 O7 Sr1 149.0(3) . 1_554
C12 O7 Sr1 92.2(3) . 3_667
Sr1 O7 Sr1 105.48(11) 1_554 3_667
Sr1 O8 H8A 105.5 . .
Sr1 O8 H8B 128.4 . .
H8A O8 H8B 113.4 . .
Sr1 O9 H9A 123.6 . .
Sr1 O9 H9B 118.8 . .
H9A O9 H9B 105.2 . .
O1 Sr1 O3 77.43(12) . 4_576
O1 Sr1 O7 136.52(12) . 1_556
O3 Sr1 O7 80.59(11) 4_576 1_556
O1 Sr1 O8 137.58(12) . .
O3 Sr1 O8 84.05(15) 4_576 .
O7 Sr1 O8 75.44(13) 1_556 .
O1 Sr1 O9 73.19(14) . .
O3 Sr1 O9 97.81(16) 4_576 .
O7 Sr1 O9 73.24(12) 1_556 .
O8 Sr1 O9 147.83(14) . .
O1 Sr1 O6 68.78(11) . .
O3 Sr1 O6 91.38(11) 4_576 .
O7 Sr1 O6 148.98(11) 1_556 .
O8 Sr1 O6 73.95(13) . .
O9 Sr1 O6 137.75(12) . .
O1 Sr1 O6 81.88(11) . 3_667
O3 Sr1 O6 158.74(11) 4_576 3_667
O7 Sr1 O6 118.59(10) 1_556 3_667
O8 Sr1 O6 108.61(14) . 3_667
O9 Sr1 O6 80.65(14) . 3_667
O6 Sr1 O6 76.50(11) . 3_667
O1 Sr1 O7 129.65(11) . 3_667
O3 Sr1 O7 152.25(10) 4_576 3_667
O7 Sr1 O7 74.52(11) 1_556 3_667
O8 Sr1 O7 78.05(13) . 3_667
O9 Sr1 O7 86.71(16) . 3_667
O6 Sr1 O7 103.64(10) . 3_667
O6 Sr1 O7 49.00(9) 3_667 3_667
O1 Sr1 C12 105.90(12) . 3_667
O3 Sr1 C12 176.67(12) 4_576 3_667
O7 Sr1 C12 96.68(12) 1_556 3_667
O8 Sr1 C12 93.43(15) . 3_667
O9 Sr1 C12 83.16(16) . 3_667
O6 Sr1 C12 90.01(12) . 3_667
O6 Sr1 C12 24.54(11) 3_667 3_667
O7 Sr1 C12 24.47(11) 3_667 3_667
O1 Sr1 C12 50.86(12) . .
O3 Sr1 C12 81.47(12) 4_576 .
O7 Sr1 C12 157.36(12) 1_556 .
O8 Sr1 C12 89.07(13) . .
O9 Sr1 C12 123.04(13) . .
O6 Sr1 C12 18.98(11) . .
O6 Sr1 C12 81.73(11) 3_667 .
O7 Sr1 C12 118.86(11) 3_667 .
C12 Sr1 C12 100.70(11) 3_667 .
O1 Sr1 Sr1 71.39(9) . 3_667
O3 Sr1 Sr1 127.88(8) 4_576 3_667
O7 Sr1 Sr1 147.99(8) 1_556 3_667
O8 Sr1 Sr1 91.76(12) . 3_667
O9 Sr1 Sr1 111.25(10) . 3_667
O6 Sr1 Sr1 38.67(7) . 3_667
O6 Sr1 Sr1 37.82(7) 3_667 3_667
O7 Sr1 Sr1 74.17(7) 3_667 3_667
C12 Sr1 Sr1 54.24(9) 3_667 3_667
C12 Sr1 Sr1 46.46(9) . 3_667
O1 Sr1 Sr1 148.70(8) . 3_668
O3 Sr1 Sr1 118.42(8) 4_576 3_668
O7 Sr1 Sr1 38.77(7) 1_556 3_668
O8 Sr1 Sr1 73.32(9) . 3_668
O9 Sr1 Sr1 77.76(12) . 3_668
O6 Sr1 Sr1 132.28(7) . 3_668
O6 Sr1 Sr1 82.17(7) 3_667 3_668
O7 Sr1 Sr1 35.75(7) 3_667 3_668
C12 Sr1 Sr1 58.61(9) 3_667 3_668
C12 Sr1 Sr1 150.83(9) . 3_668
Sr1 Sr1 Sr1 109.68(2) 3_667 3_668

loop_
_geom_bond_atom_site_label_1
_geom_bond_atom_site_label_2
_geom_bond_distance
_geom_bond_site_symmetry_2
C1 O1 1.252(6) .
C1 O2 1.258(6) .
C1 C2 1.515(7) .
C2 C3 1.368(7) .
C2 C10 1.435(7) .
C3 C4 1.407(8) .
C3 H3 0.9500 .
C4 C5 1.377(8) .
C4 H4 0.9500 .
C5 C9 1.420(7) .
C5 C6 1.452(7) .
C6 O3 1.224(6) .
C6 O4 1.380(6) .
C7 O5 1.202(6) .
C7 O4 1.396(6) .
C7 C8 1.475(7) .
C8 C14 1.382(7) .
C8 C9 1.417(7) .
C9 C10 1.435(7) .
C10 C11 1.434(7) .
C11 C13 1.388(7) .
C11 C12 1.508(7) .
C12 O7 1.261(6) .
C12 O6 1.269(6) .
C12 Sr1 3.043(5) 3_667
C12 Sr1 3.406(5) .
C13 C14 1.398(7) .
C13 H13 0.9500 .
C14 H14 0.9500 .
O1 Sr1 2.492(3) .
O3 Sr1 2.518(4) 4_575
O6 Sr1 2.601(3) .
O6 Sr1 2.651(3) 3_667
O7 Sr1 2.539(3) 1_554
O7 Sr1 2.721(3) 3_667
O8 Sr1 2.568(4) .
O8 H8A 0.9654 .
O8 H8B 1.0892 .
O9 Sr1 2.579(4) .
O9 H9A 0.8754 .
O9 H9B 0.8777 .
O10 O10' 1.204(15) .
Sr1 O3 2.518(4) 4_576
Sr1 O7 2.539(3) 1_556
Sr1 O6 2.651(3) 3_667
Sr1 O7 2.721(3) 3_667
Sr1 C12 3.043(5) 3_667
Sr1 Sr1 4.1248(9) 3_667
Sr1 Sr1 4.1884(9) 3_668
